data_4036688
loop_
_publ_author_name
'Golten, Samuel'
'Fontenelle, Cl\'ement Q'
'Timofte, Roxana S.'
'Bailac, Laura'
'Light, Mark'
'Sebban, Muriel'
'Oulyadi, Hassan'
'Linclau, Bruno'

_publ_section_title
;
 Enantioselective Synthesis of Dideoxy-tetrafluorinated Hexoses.
;
_journal_issue 11
_journal_name_full 'The Journal of organic chemistry'
_journal_page_first 4434
_journal_page_last 4453
_journal_paper_doi 10.1021/acs.joc.6b00302
_journal_volume 81
_journal_year 2016
_chemical_formula_moiety 'C7 H10 F4 O4'
_chemical_formula_sum 'C7 H10 F4 O4'
_chemical_formula_weight 234.15
_space_group_crystal_system orthorhombic
_space_group_IT_number 56
_space_group_name_Hall '-P 2ab 2ac'
_space_group_name_H-M_alt 'P c c n'
_atom_sites_solution_hydrogens mixed
_audit_creation_date 2016-01-14
_audit_creation_method
;
Olex2 1.2-alpha
(compiled 2015.11.10 svn.r3248 for OlexSys, GUI svn.r5133)
;
_cell_angle_alpha 90
_cell_angle_beta 90
_cell_angle_gamma 90
_cell_formula_units_Z 8
_cell_length_a 8.376(4)
_cell_length_b 15.294(7)
_cell_length_c 15.064(7)
_cell_measurement_reflns_used 5827
_cell_measurement_temperature 100(2)
_cell_measurement_theta_max 31.1
_cell_measurement_theta_min 2.4
_cell_volume 1929.7(16)
_computing_cell_refinement 'CrystalClear-SM Expert 3.1 b27 (Rigaku, 2013)'
_computing_data_collection 'CrystalClear-SM Expert 3.1 b27 (Rigaku, 2013)'
_computing_data_reduction 'CrystalClear-SM Expert 3.1 b27 (Rigaku, 2013)'
_computing_molecular_graphics 'Olex2 (Dolomanov et al., 2009)'
_computing_publication_material 'Olex2 (Dolomanov et al., 2009)'
_computing_structure_refinement 'ShelXL (Sheldrick, 2015)'
_computing_structure_solution 'SHELXS-97 (Sheldrick, 1997)'
_diffrn_ambient_temperature 100(2)
_diffrn_detector 'CCD area detector'
_diffrn_detector_area_resol_mean 28.5714
_diffrn_detector_type 'Rigaku HG Saturn724+ (2x2 bin mode)'
_diffrn_measured_fraction_theta_full 0.995
_diffrn_measured_fraction_theta_max 0.989
_diffrn_measurement_details
;
scan:
	Number of images: 164
	           Slice: -94.0000 - 70.0000
	     Image width: 1.0000
	        Exp time: 10.0000
	   Rotation axis: Omega
	           Omega: 0.0000
	           Kappa: 15.0000
	             Phi: 180.0000
	             XTD: 44.9729
	          2theta: -19.9690
scan:
	Number of images: 44
	           Slice: -72.0000 - -28.0000
	     Image width: 1.0000
	        Exp time: 10.0000
	   Rotation axis: Omega
	           Omega: 0.0000
	           Kappa: 15.0000
	             Phi: 135.0000
	             XTD: 44.9729
	          2theta: -19.9690
;
_diffrn_measurement_device 'four-circle \k diffractometer'
_diffrn_measurement_device_type 'Rigaku AFC12 FRE-HF'
_diffrn_measurement_method 'profile data from \w-scans'
_diffrn_measurement_specimen_support 'MiTeGen MicroMesh'
_diffrn_orient_matrix_type d*Trek
_diffrn_orient_matrix_UB_11 -0.014971
_diffrn_orient_matrix_UB_12 -0.014893
_diffrn_orient_matrix_UB_13 -0.062935
_diffrn_orient_matrix_UB_21 0.105557
_diffrn_orient_matrix_UB_22 -0.054429
_diffrn_orient_matrix_UB_23 -0.012229
_diffrn_orient_matrix_UB_31 -0.026786
_diffrn_orient_matrix_UB_32 -0.056345
_diffrn_orient_matrix_UB_33 0.019573
_diffrn_radiation_collimation 0.3
_diffrn_radiation_monochromator Confocal
_diffrn_radiation_probe x-ray
_diffrn_radiation_type MoK\a
_diffrn_radiation_wavelength 0.71073
_diffrn_reflns_av_R_equivalents 0.0642
_diffrn_reflns_av_unetI/netI 0.0693
_diffrn_reflns_Laue_measured_fraction_full 0.995
_diffrn_reflns_Laue_measured_fraction_max 0.989
_diffrn_reflns_limit_h_max 10
_diffrn_reflns_limit_h_min -8
_diffrn_reflns_limit_k_max 20
_diffrn_reflns_limit_k_min -11
_diffrn_reflns_limit_l_max 20
_diffrn_reflns_limit_l_min -20
_diffrn_reflns_number 8387
_diffrn_reflns_point_group_measured_fraction_full 0.995
_diffrn_reflns_point_group_measured_fraction_max 0.989
_diffrn_reflns_theta_full 27.500
_diffrn_reflns_theta_max 28.699
_diffrn_reflns_theta_min 3.015
_diffrn_source 'Rotating Anode'
_diffrn_source_current 55.0
_diffrn_source_power 2.475
_diffrn_source_target Mo
_diffrn_source_type 'Rotating Anode'
_diffrn_source_voltage 45.0
_diffrn_standards_number 0
_exptl_absorpt_coefficient_mu 0.175
_exptl_absorpt_correction_T_max 1.000
_exptl_absorpt_correction_T_min 0.688
_exptl_absorpt_correction_type multi-scan
_exptl_absorpt_process_details
;
Jacobson, R. (1998). REQAB. Private communication to the 
Rigaku Corporation, Tokyo, Japan.
;
_exptl_crystal_colour 'clear colourless'
_exptl_crystal_colour_lustre clear
_exptl_crystal_colour_primary colourless
_exptl_crystal_density_diffrn 1.612
_exptl_crystal_density_method 'not measured'
_exptl_crystal_description Chunk
_exptl_crystal_F_000 960
_exptl_crystal_recrystallization_method 'The material was recrystallised from --- by slow evaporation'
_exptl_crystal_size_max 0.12
_exptl_crystal_size_mid 0.06
_exptl_crystal_size_min 0.04
_refine_diff_density_max 0.429
_refine_diff_density_min -0.322
_refine_diff_density_rms 0.074
_refine_ls_extinction_method none
_refine_ls_goodness_of_fit_ref 1.150
_refine_ls_hydrogen_treatment mixed
_refine_ls_matrix_type full
_refine_ls_number_parameters 148
_refine_ls_number_reflns 2472
_refine_ls_number_restraints 125
_refine_ls_restrained_S_all 1.155
_refine_ls_R_factor_all 0.1272
_refine_ls_R_factor_gt 0.0857
_refine_ls_shift/su_max 0.000
_refine_ls_shift/su_mean 0.000
_refine_ls_structure_factor_coef Fsqd
_refine_ls_weighting_details 'w=1/[\s^2^(Fo^2^)+(0.0487P)^2^+2.6853P] where P=(Fo^2^+2Fc^2^)/3'
_refine_ls_weighting_scheme calc
_refine_ls_wR_factor_gt 0.1622
_refine_ls_wR_factor_ref 0.1852
_reflns_Friedel_coverage 0.000
_reflns_number_gt 1761
_reflns_number_total 2472
_reflns_threshold_expression 'I > 2\s(I)'
_cod_data_source_file jo6b00302_si_001.cif
_cod_data_source_block Compound_87
_cod_database_code 4036688
_shelx_space_group_comment
;
The symmetry employed for this shelxl refinement is uniquely defined
by the following loop, which should always be used as a source of
symmetry information in preference to the above space-group names.
They are only intended as comments.
;
_shelx_estimated_absorpt_t_max 0.993
_shelx_estimated_absorpt_t_min 0.979
_diffrn_measurement_device_type2 'Rigaku AFC12 (Right)'
_olex2_refinement_description
;
1. Fixed Uiso
 At 1.2 times of:
  All C(H) groups, All C(H,H) groups
 At 1.5 times of:
  All C(H,H,H) groups, All C(H,H,H,H,H) groups
2. Restrained distances
 H2-O2
 0.84 with sigma of 0.02
 H7-O7
 0.84 with sigma of 0.02
3. Uiso/Uaniso restraints and constraints
Uanis(C7A) = Uanis(C7B)
4. Rigid body (RIGU) restrains
 All non-hydrogen atoms
 with sigma for 1-2 distances of 0.004 and sigma for 1-3 distances of 0.004
5. Others
 Sof(C7B)=Sof(H7BA)=Sof(H7BB)=Sof(H7BC)=1-FVAR(1)
 Sof(C7A)=Sof(H7AA)=Sof(H7AB)=Sof(H7AC)=FVAR(1)
6.a Ternary CH refined with riding coordinates:
 C1(H1), C2(H2A), C5(H5)
6.b Secondary CH2 refined with riding coordinates:
 C6(H6A,H6B)
6.c Idealised Me refined as rotating group:
 C7A(H7AA,H7AB,H7AC), C7B(H7BA,H7BB,H7BC)
;
_shelx_shelxl_version_number 2014/7
_olex2_date_sample_submission 2012-08-29
_olex2_diffrn_ambient_temperature_device 'Oxford Cryosystems'
_olex2_exptl_crystal_mounting_method 'The crystal was mounted on a glass fibre in perfluoroether oil'
_olex2_submission_original_sample_id 'CF080HC rc'
_olex2_submission_special_instructions 'No special instructions were received'

loop_
_space_group_symop_operation_xyz
'x, y, z'
'-x+1/2, -y+1/2, z'
'x+1/2, -y, -z+1/2'
'-x, y+1/2, -z+1/2'
'-x, -y, -z'
'x-1/2, y-1/2, -z'
'-x-1/2, y, z-1/2'
'x, -y-1/2, z-1/2'

loop_
_atom_site_label
_atom_site_type_symbol
_atom_site_fract_x
_atom_site_fract_y
_atom_site_fract_z
_atom_site_U_iso_or_equiv
_atom_site_adp_type
_atom_site_occupancy
_atom_site_site_symmetry_order
_atom_site_calc_flag
_atom_site_refinement_flags_posn
_atom_site_refinement_flags_adp
_atom_site_refinement_flags_occupancy
_atom_site_disorder_assembly
_atom_site_disorder_group
F3A F -0.0171(2) 0.22705(13) 0.31507(12) 0.0312(5) Uani 1 1 d . U . . .
F3E F -0.1375(3) 0.11850(15) 0.25027(15) 0.0539(7) Uani 1 1 d . U . . .
F4A F 0.0910(3) 0.00696(14) 0.29711(16) 0.0490(7) Uani 1 1 d . U . . .
F4E F 0.1932(3) 0.12389(18) 0.23579(14) 0.0573(8) Uani 1 1 d . U . . .
O1 O 0.0242(3) 0.21106(16) 0.49940(16) 0.0362(6) Uani 1 1 d . U . . .
O2 O -0.2589(3) 0.16398(19) 0.4213(2) 0.0494(8) Uani 1 1 d D U . . .
O6 O 0.1392(3) 0.07614(14) 0.46662(14) 0.0240(5) Uani 1 1 d . U . . .
O7 O 0.4800(3) 0.07423(17) 0.45646(19) 0.0366(6) Uani 1 1 d D U . . .
C1 C -0.0046(4) 0.1236(2) 0.4846(2) 0.0298(8) Uani 1 1 d . U . . .
H1 H -0.0555 0.0983 0.5389 0.036 Uiso 1 1 calc R . . . .
C2 C -0.1203(4) 0.1144(2) 0.4075(2) 0.0315(8) Uani 1 1 d . U . . .
H2A H -0.1525 0.0515 0.4037 0.038 Uiso 1 1 calc R . . . .
C3 C -0.0421(4) 0.1391(2) 0.3197(2) 0.0291(8) Uani 1 1 d . U . . .
C4 C 0.1197(4) 0.0946(2) 0.3102(2) 0.0303(8) Uani 1 1 d . U . . .
C5 C 0.2238(4) 0.1070(2) 0.39100(19) 0.0215(7) Uani 1 1 d . U . . .
H5 H 0.2484 0.1706 0.3986 0.026 Uiso 1 1 calc R . . . .
C6 C 0.3786(4) 0.0559(2) 0.3833(2) 0.0314(8) Uani 1 1 d . U . . .
H6A H 0.3548 -0.0075 0.3816 0.038 Uiso 1 1 calc R . . . .
H6B H 0.4334 0.0717 0.3274 0.038 Uiso 1 1 calc R . . . .
C7A C -0.0066(15) 0.2324(8) 0.5949(6) 0.056(2) Uani 0.500(10) 1 d . U P A 1
H7AA H -0.1194 0.2220 0.6086 0.084 Uiso 0.500(10) 1 calc GR . P A 1
H7AB H 0.0195 0.2939 0.6059 0.084 Uiso 0.500(10) 1 calc GR . P A 1
H7AC H 0.0601 0.1951 0.6327 0.084 Uiso 0.500(10) 1 calc GR . P A 1
C7B C 0.0937(16) 0.2346(8) 0.5824(6) 0.056(2) Uani 0.500(10) 1 d . U P A 2
H7BA H 0.0269 0.2126 0.6309 0.084 Uiso 0.500(10) 1 calc GR . P A 2
H7BB H 0.1014 0.2985 0.5864 0.084 Uiso 0.500(10) 1 calc GR . P A 2
H7BC H 0.2007 0.2090 0.5869 0.084 Uiso 0.500(10) 1 calc GR . P A 2
H2 H -0.340(4) 0.139(3) 0.440(4) 0.084 Uiso 1 1 d DR . . . .
H7 H 0.531(5) 0.034(3) 0.477(4) 0.084 Uiso 1 1 d DR . . . .

loop_
_atom_site_aniso_label
_atom_site_aniso_U_11
_atom_site_aniso_U_22
_atom_site_aniso_U_33
_atom_site_aniso_U_23
_atom_site_aniso_U_13
_atom_site_aniso_U_12
F3A 0.0345(11) 0.0269(10) 0.0321(10) 0.0083(8) -0.0032(8) 0.0025(9)
F3E 0.0581(16) 0.0488(14) 0.0548(14) -0.0168(11) -0.0385(12) 0.0169(12)
F4A 0.0516(14) 0.0368(12) 0.0585(14) -0.0263(11) -0.0279(11) 0.0173(11)
F4E 0.0625(16) 0.085(2) 0.0248(11) 0.0087(11) 0.0096(10) 0.0290(14)
O1 0.0444(16) 0.0323(14) 0.0321(12) -0.0040(10) -0.0016(11) 0.0103(12)
O2 0.0166(13) 0.0454(18) 0.086(2) 0.0245(15) 0.0113(14) 0.0086(13)
O6 0.0213(12) 0.0234(12) 0.0274(11) 0.0048(9) 0.0030(9) 0.0048(10)
O7 0.0226(13) 0.0317(14) 0.0553(16) -0.0070(12) -0.0140(11) 0.0061(11)
C1 0.0244(17) 0.0313(18) 0.0337(17) 0.0071(13) 0.0096(13) 0.0080(15)
C2 0.0204(17) 0.0208(16) 0.053(2) 0.0062(14) -0.0042(14) 0.0027(14)
C3 0.0291(18) 0.0246(16) 0.0336(16) -0.0049(12) -0.0111(13) 0.0055(14)
C4 0.0378(19) 0.0307(18) 0.0226(14) -0.0052(12) -0.0056(13) 0.0061(15)
C5 0.0210(16) 0.0212(15) 0.0223(13) -0.0009(12) 0.0008(11) 0.0020(13)
C6 0.0213(17) 0.034(2) 0.0387(18) -0.0048(15) -0.0004(14) 0.0018(15)
C7A 0.067(5) 0.064(4) 0.038(3) -0.011(3) -0.005(3) 0.014(5)
C7B 0.067(5) 0.064(4) 0.038(3) -0.011(3) -0.005(3) 0.014(5)

loop_
_atom_type_symbol
_atom_type_description
_atom_type_scat_dispersion_real
_atom_type_scat_dispersion_imag
_atom_type_scat_source
C C 0.0033 0.0016 'International Tables Vol C Tables 4.2.6.8 and 6.1.1.4'
H H 0.0000 0.0000 'International Tables Vol C Tables 4.2.6.8 and 6.1.1.4'
F F 0.0171 0.0103 'International Tables Vol C Tables 4.2.6.8 and 6.1.1.4'
O O 0.0106 0.0060 'International Tables Vol C Tables 4.2.6.8 and 6.1.1.4'

loop_
_geom_angle_atom_site_label_1
_geom_angle_atom_site_label_2
_geom_angle_atom_site_label_3
_geom_angle
C1 O1 C7A 109.6(5)
C1 O1 C7B 117.3(5)
C2 O2 H2 118(4)
C5 O6 C1 113.7(2)
C6 O7 H7 118(4)
O1 C1 O6 112.0(3)
O1 C1 H1 108.5
O1 C1 C2 109.0(3)
O6 C1 H1 108.5
O6 C1 C2 110.1(3)
C2 C1 H1 108.5
O2 C2 C1 111.3(3)
O2 C2 H2A 107.8
O2 C2 C3 110.5(3)
C1 C2 H2A 107.8
C1 C2 C3 111.5(3)
C3 C2 H2A 107.8
F3A C3 C2 110.8(3)
F3A C3 C4 107.4(3)
F3E C3 F3A 106.3(3)
F3E C3 C2 111.0(3)
F3E C3 C4 110.4(3)
C4 C3 C2 110.7(3)
F4A C4 C3 107.1(3)
F4A C4 C5 109.8(3)
F4E C4 F4A 106.4(3)
F4E C4 C3 109.6(3)
F4E C4 C5 111.3(3)
C5 C4 C3 112.4(3)
O6 C5 C4 108.5(3)
O6 C5 H5 109.5
O6 C5 C6 108.4(3)
C4 C5 H5 109.5
C4 C5 C6 111.5(3)
C6 C5 H5 109.5
O7 C6 C5 110.5(3)
O7 C6 H6A 109.6
O7 C6 H6B 109.6
C5 C6 H6A 109.6
C5 C6 H6B 109.6
H6A C6 H6B 108.1
O1 C7A H7AA 109.5
O1 C7A H7AB 109.5
O1 C7A H7AC 109.5
H7AA C7A H7AB 109.5
H7AA C7A H7AC 109.5
H7AB C7A H7AC 109.5
O1 C7B H7BA 109.5
O1 C7B H7BB 109.5
O1 C7B H7BC 109.5
H7BA C7B H7BB 109.5
H7BA C7B H7BC 109.5
H7BB C7B H7BC 109.5

loop_
_geom_bond_atom_site_label_1
_geom_bond_atom_site_label_2
_geom_bond_distance
F3A C3 1.363(4)
F3E C3 1.353(4)
F4A C4 1.377(4)
F4E C4 1.354(4)
O1 C1 1.377(4)
O1 C7A 1.497(9)
O1 C7B 1.425(9)
O2 C2 1.402(4)
O2 H2 0.830(19)
O6 C1 1.432(4)
O6 C5 1.422(4)
O7 C6 1.419(4)
O7 H7 0.811(19)
C1 H1 1.0000
C1 C2 1.520(5)
C2 H2A 1.0000
C2 C3 1.523(5)
C3 C4 1.523(5)
C4 C5 1.510(4)
C5 H5 1.0000
C5 C6 1.519(5)
C6 H6A 0.9900
C6 H6B 0.9900
C7A H7AA 0.9800
C7A H7AB 0.9800
C7A H7AC 0.9800
C7B H7BA 0.9800
C7B H7BB 0.9800
C7B H7BC 0.9800

loop_
_geom_hbond_atom_site_label_D
_geom_hbond_atom_site_label_H
_geom_hbond_atom_site_label_A
_geom_hbond_distance_DH
_geom_hbond_distance_HA
_geom_hbond_distance_DA
_geom_hbond_angle_DHA
_geom_hbond_site_symmetry_A
O2 H2 O7 0.830(19) 1.82(2) 2.636(4) 168(6) 1_455
O7 H7 O7 0.811(19) 1.94(3) 2.644(5) 145(5) 5_656

loop_
_geom_torsion_atom_site_label_1
_geom_torsion_atom_site_label_2
_geom_torsion_atom_site_label_3
_geom_torsion_atom_site_label_4
_geom_torsion
F3A C3 C4 F4A -168.3(2)
F3A C3 C4 F4E -53.2(3)
F3A C3 C4 C5 71.1(3)
F3E C3 C4 F4A -52.8(4)
F3E C3 C4 F4E 62.3(4)
F3E C3 C4 C5 -173.4(3)
F4A C4 C5 O6 -63.2(3)
F4A C4 C5 C6 56.1(4)
F4E C4 C5 O6 179.3(3)
F4E C4 C5 C6 -61.4(4)
O1 C1 C2 O2 -53.6(4)
O1 C1 C2 C3 70.3(3)
O2 C2 C3 F3A 53.2(4)
O2 C2 C3 F3E -64.7(4)
O2 C2 C3 C4 172.3(3)
O6 C1 C2 O2 -176.9(3)
O6 C1 C2 C3 -52.9(4)
O6 C5 C6 O7 -65.5(4)
C1 O6 C5 C4 -62.8(3)
C1 O6 C5 C6 176.0(3)
C1 C2 C3 F3A -71.2(3)
C1 C2 C3 F3E 170.9(3)
C1 C2 C3 C4 47.9(4)
C2 C3 C4 F4A 70.6(3)
C2 C3 C4 F4E -174.3(3)
C2 C3 C4 C5 -50.0(4)
C3 C4 C5 O6 55.9(4)
C3 C4 C5 C6 175.2(3)
C4 C5 C6 O7 175.1(3)
C5 O6 C1 O1 -59.4(3)
C5 O6 C1 C2 62.1(3)
C7A O1 C1 O6 -110.9(6)
C7A O1 C1 C2 127.0(6)
C7B O1 C1 O6 -74.4(7)
C7B O1 C1 C2 163.4(6)
